data_7217398
loop_
_publ_author_name
'Smith, P. A.'
'Burns, P. C.'

_publ_section_title
;
 Ionothermal effects on low-dimensionality uranyl compounds using task
 specific ionic liquids
;
_journal_issue 31
_journal_name_full CrystEngComm
_journal_page_first 7244
_journal_paper_doi 10.1039/C4CE00512K
_journal_volume 16
_journal_year 2014
_chemical_formula_moiety 'C5 H11 As N O8 U'
_chemical_formula_sum 'C5 H11 As N O8 U'
_chemical_formula_weight 526.10
_chemical_name_systematic AsC5H12NO8U
_space_group_crystal_system monoclinic
_space_group_IT_number 14
_space_group_name_Hall '-P 2ybc'
_space_group_name_H-M_alt 'P 1 21/c 1'
_symmetry_space_group_name_Hall '-P 2ybc'
_symmetry_space_group_name_H-M 'P 1 21/c 1'
_atom_sites_solution_hydrogens geom
_atom_sites_solution_primary 'intrinsic phasing'
_atom_sites_solution_secondary difmap
_audit_creation_method SHELXL-2013
_cell_angle_alpha 90
_cell_angle_beta 96.747(3)
_cell_angle_gamma 90
_cell_formula_units_Z 4
_cell_length_a 7.1671(16)
_cell_length_b 14.704(3)
_cell_length_c 11.157(3)
_cell_measurement_reflns_used 105
_cell_measurement_temperature 125(2)
_cell_measurement_theta_max 26.37
_cell_measurement_theta_min 2.30
_cell_volume 1167.6(5)
_computing_cell_refinement 'APEX2 (Bruker 2007)'
_computing_data_collection 'APEX2 (Bruker 2007)'
_computing_data_reduction 'SADABS-2012/1 (Bruker,2012)'
_computing_molecular_graphics 'CrystalMaker 8.7 Software Ltd.'
_computing_structure_refinement 'SHELXL-97 (Sheldrick, 2008)'
_computing_structure_solution 'SHELXS-97 (Sheldrick, 2008)'
_diffrn_ambient_temperature 125(2)
_diffrn_measured_fraction_theta_full 1.000
_diffrn_measured_fraction_theta_max 1.000
_diffrn_measurement_device_type 'Bruker APEX-II CCD'
_diffrn_measurement_method '\f and \w scans'
_diffrn_radiation_type MoK\a
_diffrn_radiation_wavelength 0.71073
_diffrn_reflns_av_R_equivalents 0.0276
_diffrn_reflns_av_unetI/netI 0.0182
_diffrn_reflns_Laue_measured_fraction_full 1.000
_diffrn_reflns_Laue_measured_fraction_max 1.000
_diffrn_reflns_limit_h_max 8
_diffrn_reflns_limit_h_min -8
_diffrn_reflns_limit_k_max 18
_diffrn_reflns_limit_k_min -18
_diffrn_reflns_limit_l_max 13
_diffrn_reflns_limit_l_min -13
_diffrn_reflns_number 11720
_diffrn_reflns_point_group_measured_fraction_full 1.000
_diffrn_reflns_point_group_measured_fraction_max 1.000
_diffrn_reflns_theta_full 25.242
_diffrn_reflns_theta_max 26.368
_diffrn_reflns_theta_min 2.302
_diffrn_source 'fine-focus sealed tube'
_exptl_absorpt_coefficient_mu 16.740
_exptl_absorpt_correction_T_max 0.7458
_exptl_absorpt_correction_T_min 0.4701
_exptl_absorpt_correction_type multi-scan
_exptl_absorpt_process_details 'Bruker SADABS V2012'
_exptl_crystal_colour Yellow
_exptl_crystal_density_diffrn 2.993
_exptl_crystal_description Needle
_exptl_crystal_F_000 948
_exptl_crystal_size_max 0.060
_exptl_crystal_size_mid 0.010
_exptl_crystal_size_min 0.003
_refine_diff_density_max 0.855
_refine_diff_density_min -0.726
_refine_diff_density_rms 0.127
_refine_ls_extinction_method none
_refine_ls_goodness_of_fit_ref 1.080
_refine_ls_hydrogen_treatment constr
_refine_ls_matrix_type full
_refine_ls_number_parameters 148
_refine_ls_number_reflns 2385
_refine_ls_number_restraints 0
_refine_ls_restrained_S_all 1.080
_refine_ls_R_factor_all 0.0194
_refine_ls_R_factor_gt 0.0166
_refine_ls_shift/su_max 0.001
_refine_ls_shift/su_mean 0.000
_refine_ls_structure_factor_coef Fsqd
_refine_ls_weighting_details 'w=1/[\s^2^(Fo^2^)+(0.0135P)^2^+3.5680P] where P=(Fo^2^+2Fc^2^)/3'
_refine_ls_weighting_scheme calc
_refine_ls_wR_factor_gt 0.0370
_refine_ls_wR_factor_ref 0.0381
_reflns_Friedel_coverage 0.000
_reflns_number_gt 2204
_reflns_number_total 2385
_reflns_threshold_expression 'I > 2\s(I)'
_cod_duplicate_entry 7216548
_cod_data_source_file c4ce00512k2.cif
_cod_data_source_block p21c_a
_cod_original_cell_volume 1167.6(4)
_cod_database_code 7217398
_shelx_space_group_comment
;
The symmetry employed for this shelxl refinement is uniquely defined
by the following loop, which should always be used as a source of
symmetry information in preference to the above space-group names.
They are only intended as comments.
;
_shelxl_version_number 2013-4

loop_
_space_group_symop_operation_xyz
'x, y, z'
'-x, y+1/2, -z+1/2'
'-x, -y, -z'
'x, -y-1/2, z-1/2'

loop_
_atom_site_label
_atom_site_type_symbol
_atom_site_fract_x
_atom_site_fract_y
_atom_site_fract_z
_atom_site_U_iso_or_equiv
_atom_site_adp_type
_atom_site_occupancy
_atom_site_site_symmetry_order
_atom_site_calc_flag
_atom_site_refinement_flags_posn
_atom_site_refinement_flags_adp
U1 U 0.22260(2) 0.05023(2) 0.84301(2) 0.00954(5) Uani 1 1 d . .
As1 As 0.72008(5) -0.01883(3) 0.83527(3) 0.01061(8) Uani 1 1 d . .
O6 O 0.9078(4) 0.04918(18) 0.8396(2) 0.0146(6) Uani 1 1 d . .
O8 O 0.7076(4) -0.0865(2) 0.7087(2) 0.0191(6) Uani 1 1 d . .
O2 O 0.2159(3) 0.16788(18) 0.8048(2) 0.0147(6) Uani 1 1 d . .
O3 O 0.1605(4) 0.00969(19) 0.6402(2) 0.0171(6) Uani 1 1 d . .
O1 O 0.2342(4) -0.06813(18) 0.8789(2) 0.0167(6) Uani 1 1 d . .
O5 O 0.5295(4) 0.04719(18) 0.8147(2) 0.0158(6) Uani 1 1 d . .
O4 O 0.0147(4) -0.1248(2) 0.6131(3) 0.0215(6) Uani 1 1 d . .
O7 O 0.7232(4) -0.08569(19) 0.9565(2) 0.0156(6) Uani 1 1 d . .
N1 N 0.3069(4) -0.1916(2) 0.4787(3) 0.0138(7) Uani 1 1 d . .
C2 C 0.3207(6) -0.2582(3) 0.5816(4) 0.0231(9) Uani 1 1 d . .
H1 H 0.4309 -0.2437 0.6390 0.035 Uiso 1 1 calc R U
H2 H 0.3330 -0.3199 0.5504 0.035 Uiso 1 1 calc R U
H3 H 0.2072 -0.2543 0.6224 0.035 Uiso 1 1 calc R U
C5 C 0.1427(5) -0.0711(3) 0.5980(3) 0.0157(8) Uani 1 1 d . .
C4 C 0.3006(5) -0.0955(3) 0.5239(3) 0.0156(8) Uani 1 1 d . .
H4 H 0.2922 -0.0543 0.4533 0.019 Uiso 1 1 calc R U
H5 H 0.4214 -0.0826 0.5736 0.019 Uiso 1 1 calc R U
C1 C 0.1384(6) -0.2126(3) 0.3900(4) 0.0212(9) Uani 1 1 d . .
H6 H 0.0243 -0.2074 0.4301 0.032 Uiso 1 1 calc R U
H7 H 0.1489 -0.2746 0.3594 0.032 Uiso 1 1 calc R U
H8 H 0.1321 -0.1694 0.3227 0.032 Uiso 1 1 calc R U
C3 C 0.4820(6) -0.2014(3) 0.4172(4) 0.0229(9) Uani 1 1 d . .
H9 H 0.4788 -0.1574 0.3510 0.034 Uiso 1 1 calc R U
H10 H 0.4884 -0.2631 0.3850 0.034 Uiso 1 1 calc R U
H11 H 0.5927 -0.1899 0.4756 0.034 Uiso 1 1 calc R U

loop_
_atom_site_aniso_label
_atom_site_aniso_U_11
_atom_site_aniso_U_22
_atom_site_aniso_U_33
_atom_site_aniso_U_23
_atom_site_aniso_U_13
_atom_site_aniso_U_12
U1 0.00739(7) 0.00879(8) 0.01242(8) 0.00057(5) 0.00108(5) 0.00030(5)
As1 0.00737(17) 0.01298(19) 0.01144(18) -0.00021(14) 0.00097(13) 0.00067(14)
O6 0.0096(13) 0.0158(14) 0.0185(14) -0.0015(11) 0.0020(10) -0.0008(11)
O8 0.0162(14) 0.0249(15) 0.0156(14) -0.0073(12) -0.0009(11) 0.0002(12)
O2 0.0139(13) 0.0124(14) 0.0176(13) 0.0016(11) 0.0007(10) 0.0001(11)
O3 0.0196(15) 0.0151(14) 0.0170(14) -0.0018(11) 0.0034(11) 0.0028(11)
O1 0.0172(14) 0.0132(14) 0.0194(14) 0.0025(11) 0.0005(11) 0.0009(11)
O5 0.0103(13) 0.0151(14) 0.0221(14) 0.0043(11) 0.0022(11) 0.0034(11)
O4 0.0209(15) 0.0214(15) 0.0237(15) -0.0068(12) 0.0092(12) -0.0023(13)
O7 0.0185(14) 0.0145(13) 0.0134(13) 0.0021(11) 0.0011(10) -0.0010(11)
N1 0.0168(16) 0.0148(16) 0.0101(14) -0.0011(13) 0.0029(12) 0.0042(13)
C2 0.037(3) 0.016(2) 0.016(2) 0.0071(16) 0.0017(18) 0.0070(18)
C5 0.018(2) 0.015(2) 0.0140(19) 0.0004(15) -0.0002(15) 0.0050(16)
C4 0.0171(19) 0.014(2) 0.0158(18) -0.0015(15) 0.0032(15) -0.0001(16)
C1 0.027(2) 0.019(2) 0.0162(19) -0.0032(16) -0.0026(17) 0.0061(18)
C3 0.021(2) 0.027(2) 0.022(2) 0.0011(18) 0.0091(17) 0.0104(18)

loop_
_atom_type_symbol
_atom_type_description
_atom_type_scat_dispersion_real
_atom_type_scat_dispersion_imag
_atom_type_scat_source
C C 0.0033 0.0016 'International Tables Vol C Tables 4.2.6.8 and 6.1.1.4'
N N 0.0061 0.0033 'International Tables Vol C Tables 4.2.6.8 and 6.1.1.4'
O O 0.0106 0.0060 'International Tables Vol C Tables 4.2.6.8 and 6.1.1.4'
As As 0.0499 2.0058 'International Tables Vol C Tables 4.2.6.8 and 6.1.1.4'
U U -9.6767 9.6646 'International Tables Vol C Tables 4.2.6.8 and 6.1.1.4'
H H 0.0000 0.0000 'International Tables Vol C Tables 4.2.6.8 and 6.1.1.4'

loop_
_geom_angle_atom_site_label_1
_geom_angle_atom_site_label_2
_geom_angle_atom_site_label_3
_geom_angle
_geom_angle_site_symmetry_1
_geom_angle_site_symmetry_3
O2 U1 O1 178.49(12) . .
O2 U1 O6 90.22(10) . 1_455
O1 U1 O6 90.98(11) . 1_455
O2 U1 O5 89.15(10) . .
O1 U1 O5 89.52(11) . .
O6 U1 O5 170.94(10) 1_455 .
O2 U1 O7 90.55(11) . 3_657
O1 U1 O7 90.27(11) . 3_657
O6 U1 O7 94.16(9) 1_455 3_657
O5 U1 O7 94.88(10) . 3_657
O2 U1 O3 91.10(11) . .
O1 U1 O3 88.11(11) . .
O6 U1 O3 84.57(10) 1_455 .
O5 U1 O3 86.41(10) . .
O7 U1 O3 177.92(9) 3_657 .
O7 As1 O5 112.74(13) . .
O7 As1 O6 113.21(13) . .
O5 As1 O6 107.38(13) . .
O7 As1 O8 108.59(14) . .
O5 As1 O8 105.10(13) . .
O6 As1 O8 109.48(13) . .
As1 O6 U1 143.66(15) . 1_655
C5 O3 U1 126.5(2) . .
As1 O5 U1 141.89(15) . .
As1 O7 U1 130.01(15) . 3_657
C1 N1 C4 111.2(3) . .
C1 N1 C2 110.2(3) . .
C4 N1 C2 111.0(3) . .
C1 N1 C3 109.2(3) . .
C4 N1 C3 107.6(3) . .
C2 N1 C3 107.6(3) . .
O4 C5 O3 125.9(4) . .
O4 C5 C4 122.4(3) . .
O3 C5 C4 111.8(3) . .
N1 C4 C5 117.2(3) . .

loop_
_geom_bond_atom_site_label_1
_geom_bond_atom_site_label_2
_geom_bond_distance
_geom_bond_site_symmetry_2
U1 O2 1.781(3) .
U1 O1 1.786(3) .
U1 O6 2.252(3) 1_455
U1 O5 2.259(3) .
U1 O7 2.286(3) 3_657
U1 O3 2.331(3) .
As1 O7 1.670(3) .
As1 O5 1.670(3) .
As1 O6 1.673(3) .
As1 O8 1.721(3) .
O6 U1 2.252(3) 1_655
O3 C5 1.279(5) .
O4 C5 1.237(5) .
O7 U1 2.286(3) 3_657
N1 C1 1.500(5) .
N1 C4 1.502(5) .
N1 C2 1.503(5) .
N1 C3 1.507(5) .
C5 C4 1.520(5) .
